data_4513237
loop_
_publ_author_name
'Geyer, Florian L.'
'Rominger, Frank'
'Vogtland, Maximilian'
'Bunz, Uwe H. F.'

_publ_section_title
;
 Interpenetrated Frameworks with Anisotropic Pore Structures from a
 Tetrahedral Pyridine Ligand
;
_journal_issue 7
_journal_name_full 'Crystal Growth &amp; Design'
_journal_page_first 3539
_journal_paper_doi 10.1021/acs.cgd.5b00719
_journal_volume 15
_journal_year 2015
_chemical_formula_sum 'C52 H32 N4 Si'
_chemical_formula_weight 740.90
_chemical_name_common '1 (second modification) in manuscript'
_chemical_name_systematic
; 
 ? 
;
_space_group_crystal_system monoclinic
_space_group_IT_number 4
_space_group_name_Hall 'P 2yb'
_space_group_name_H-M_alt 'P 1 21 1'
_symmetry_space_group_name_Hall 'P 2yb'
_symmetry_space_group_name_H-M 'P 1 21 1'
_atom_sites_solution_hydrogens geom
_audit_creation_method SHELXL-2014
_cell_angle_alpha 90
_cell_angle_beta 104.3062(19)
_cell_angle_gamma 90
_cell_formula_units_Z 4
_cell_length_a 9.0422(6)
_cell_length_b 29.432(2)
_cell_length_c 15.6532(11)
_cell_measurement_reflns_used 7644
_cell_measurement_temperature 200(2)
_cell_measurement_theta_max 21.83
_cell_measurement_theta_min 2.32
_cell_volume 4036.6(5)
_computing_cell_refinement 'Bruker SAINT'
_computing_data_collection 'Bruker APEX2'
_computing_data_reduction 'Bruker SAINT'
_computing_molecular_graphics 'Bruker SHELXTL'
_computing_publication_material 'Bruker SHELXTL'
_computing_structure_refinement 'SHELXL-2014 (Sheldrick, 2014)'
_computing_structure_solution 'SHELXS-97 (Sheldrick 2008)'
_diffrn_ambient_temperature 200(2)
_diffrn_measured_fraction_theta_full 0.953
_diffrn_measured_fraction_theta_max 0.992
_diffrn_measurement_device_type 'Bruker APEX-II Quazar'
_diffrn_measurement_method '\f and \w scans'
_diffrn_radiation_type MoK\a
_diffrn_radiation_wavelength 0.71073
_diffrn_reflns_av_R_equivalents 0.0430
_diffrn_reflns_av_unetI/netI 0.0771
_diffrn_reflns_laue_measured_fraction_full 0.953
_diffrn_reflns_laue_measured_fraction_max 0.992
_diffrn_reflns_limit_h_max 10
_diffrn_reflns_limit_h_min -10
_diffrn_reflns_limit_k_max 34
_diffrn_reflns_limit_k_min -34
_diffrn_reflns_limit_l_max 17
_diffrn_reflns_limit_l_min -18
_diffrn_reflns_number 35013
_diffrn_reflns_point_group_measured_fraction_full 0.940
_diffrn_reflns_point_group_measured_fraction_max 0.979
_diffrn_reflns_theta_full 25.242
_diffrn_reflns_theta_max 24.871
_diffrn_reflns_theta_min 1.343
_diffrn_source 'ImuS microsource'
_exptl_absorpt_coefficient_mu 0.100
_exptl_absorpt_correction_T_max 0.9578
_exptl_absorpt_correction_T_min 0.8405
_exptl_absorpt_correction_type multi-scan
_exptl_absorpt_process_details
;
Sheldrick, G. M. (2008). <i>SADABS</i>. University of G\"ottingen, Germany.
;
_exptl_crystal_colour yellow
_exptl_crystal_density_diffrn 1.219
_exptl_crystal_description needle
_exptl_crystal_F_000 1544
_exptl_crystal_size_max 0.540
_exptl_crystal_size_mid 0.070
_exptl_crystal_size_min 0.060
_refine_diff_density_max 0.196
_refine_diff_density_min -0.194
_refine_diff_density_rms 0.042
_refine_ls_abs_structure_details
; 
 Flack x determined using 3343 quotients [(I+)-(I-)]/[(I+)+(I-)] 
 (Parsons, Flack and Wagner, Acta Cryst. B69 (2013) 249-259). 
;
_refine_ls_abs_structure_Flack 0.09(7)
_refine_ls_extinction_method none
_refine_ls_goodness_of_fit_ref 1.013
_refine_ls_hydrogen_treatment constr
_refine_ls_matrix_type full
_refine_ls_number_parameters 1027
_refine_ls_number_reflns 13731
_refine_ls_number_restraints 901
_refine_ls_restrained_S_all 0.997
_refine_ls_R_factor_all 0.0981
_refine_ls_R_factor_gt 0.0569
_refine_ls_shift/su_max 0.001
_refine_ls_shift/su_mean 0.000
_refine_ls_structure_factor_coef Fsqd
_refine_ls_weighting_details 'w=1/[\s^2^(Fo^2^)+(0.0533P)^2^+1.2139P] where P=(Fo^2^+2Fc^2^)/3'
_refine_ls_weighting_scheme calc
_refine_ls_wR_factor_gt 0.1191
_refine_ls_wR_factor_ref 0.1366
_reflns_Friedel_coverage 0.931
_reflns_friedel_fraction_full 0.926
_reflns_friedel_fraction_max 0.965
_reflns_number_gt 9542
_reflns_number_total 13731
_reflns_threshold_expression 'I > 2\s(I)'
_cod_data_source_file cg5b00719_si_002.cif
_cod_data_source_block fge21
_cod_depositor_comments 'Adding full bibliography for 4513232--4513239.cif.'
_cod_database_code 4513237
_shelx_space_group_comment
; 
The symmetry employed for this shelxl refinement is uniquely defined 
by the following loop, which should always be used as a source of 
symmetry information in preference to the above space-group names. 
They are only intended as comments. 
;
_shelx_estimated_absorpt_t_min 0.948
_shelx_estimated_absorpt_t_max 0.994
_shelxl_version_number 2014-3

loop_
_space_group_symop_operation_xyz
'x, y, z'
'-x, y+1/2, -z'

loop_
_atom_site_label
_atom_site_type_symbol
_atom_site_fract_x
_atom_site_fract_y
_atom_site_fract_z
_atom_site_U_iso_or_equiv
_atom_site_adp_type
_atom_site_occupancy
_atom_site_site_symmetry_order
_atom_site_calc_flag
_atom_site_refinement_flags_posn
_atom_site_refinement_flags_adp
Si1_1 Si 0.42001(17) 0.57826(6) 0.70598(10) 0.0397(4) Uani 1 1 d . U
C11_1 C 0.4076(6) 0.5384(2) 0.7979(4) 0.0421(14) Uani 1 1 d . U
C12_1 C 0.3759(8) 0.4924(2) 0.7870(5) 0.0636(19) Uani 1 1 d . U
H12_1 H 0.3513 0.4800 0.7292 0.076 Uiso 1 1 calc R U
C13_1 C 0.3790(8) 0.4639(2) 0.8580(4) 0.0641(19) Uani 1 1 d . U
H13_1 H 0.3612 0.4323 0.8484 0.077 Uiso 1 1 calc R U
C14_1 C 0.4076(6) 0.4812(2) 0.9424(4) 0.0458(15) Uani 1 1 d . U
C15_1 C 0.4316(7) 0.5272(2) 0.9540(4) 0.0560(16) Uani 1 1 d . U
H15_1 H 0.4470 0.5401 1.0112 0.067 Uiso 1 1 calc R U
C16_1 C 0.4335(7) 0.5548(2) 0.8828(4) 0.0554(16) Uani 1 1 d . U
H16_1 H 0.4533 0.5863 0.8929 0.066 Uiso 1 1 calc R U
C17_1 C 0.4156(7) 0.4510(2) 1.0162(4) 0.0553(17) Uani 1 1 d . U
N21_1 N 0.4685(11) 0.3300(3) 1.2828(5) 0.109(3) Uani 1 1 d . U
C22_1 C 0.3721(14) 0.3623(4) 1.2720(7) 0.130(4) Uani 1 1 d . U
H22_1 H 0.3111 0.3652 1.3132 0.156 Uiso 1 1 calc R U
C23_1 C 0.3507(13) 0.3937(3) 1.2028(6) 0.118(4) Uani 1 1 d . U
H23_1 H 0.2726 0.4159 1.1961 0.142 Uiso 1 1 calc R U
C24_1 C 0.4394(8) 0.3925(2) 1.1462(4) 0.0563(17) Uani 1 1 d . U
C25_1 C 0.5382(10) 0.3576(3) 1.1554(6) 0.098(3) Uani 1 1 d . U
H25_1 H 0.5996 0.3538 1.1147 0.118 Uiso 1 1 calc R U
C26_1 C 0.5504(12) 0.3271(3) 1.2244(6) 0.111(3) Uani 1 1 d . U
H26_1 H 0.6215 0.3029 1.2297 0.133 Uiso 1 1 calc R U
C27_1 C 0.4253(7) 0.4248(2) 1.0754(4) 0.0572(17) Uani 1 1 d . U
C31_1 C 0.5519(6) 0.6254(2) 0.7557(4) 0.0412(14) Uani 1 1 d . U
C32_1 C 0.6936(6) 0.6153(2) 0.8108(4) 0.0470(15) Uani 1 1 d . U
H32_1 H 0.7232 0.5843 0.8199 0.056 Uiso 1 1 calc R U
C33_1 C 0.7916(7) 0.6480(2) 0.8522(4) 0.0514(16) Uani 1 1 d . U
H33_1 H 0.8870 0.6395 0.8899 0.062 Uiso 1 1 calc R U
C34_1 C 0.7539(7) 0.6935(2) 0.8400(4) 0.0504(16) Uani 1 1 d . U
C35_1 C 0.6154(8) 0.7045(2) 0.7822(5) 0.066(2) Uani 1 1 d . U
H35_1 H 0.5888 0.7355 0.7705 0.080 Uiso 1 1 calc R U
C36_1 C 0.5169(7) 0.6713(2) 0.7421(5) 0.0570(18) Uani 1 1 d . U
H36_1 H 0.4219 0.6797 0.7039 0.068 Uiso 1 1 calc R U
C37_1 C 0.8543(8) 0.7283(2) 0.8865(5) 0.0585(18) Uani 1 1 d . U
N41_1 N 1.2547(8) 0.8501(2) 1.0736(4) 0.081(2) Uani 1 1 d . U
C42_1 C 1.1747(11) 0.8586(3) 0.9927(5) 0.087(3) Uani 1 1 d . U
H42_1 H 1.1901 0.8869 0.9672 0.104 Uiso 1 1 calc R U
C43_1 C 1.0689(10) 0.8286(3) 0.9422(4) 0.079(2) Uani 1 1 d . U
H43_1 H 1.0124 0.8365 0.8845 0.095 Uiso 1 1 calc R U
C44_1 C 1.0491(8) 0.7874(2) 0.9780(4) 0.0544(17) Uani 1 1 d . U
C45_1 C 1.1255(9) 0.7792(2) 1.0627(5) 0.072(2) Uani 1 1 d . U
H45_1 H 1.1102 0.7515 1.0904 0.087 Uiso 1 1 calc R U
C46_1 C 1.2244(9) 0.8110(3) 1.1081(5) 0.079(2) Uani 1 1 d . U
H46_1 H 1.2743 0.8048 1.1678 0.095 Uiso 1 1 calc R U
C47_1 C 0.9404(9) 0.7549(3) 0.9287(5) 0.0620(19) Uani 1 1 d . U
C51_1 C 0.2286(6) 0.60385(19) 0.6527(4) 0.0362(13) Uani 1 1 d . U
C52_1 C 0.1155(6) 0.6096(2) 0.6967(4) 0.0409(14) Uani 1 1 d . U
H52_1 H 0.1319 0.5987 0.7554 0.049 Uiso 1 1 calc R U
C53_1 C -0.0228(6) 0.6312(2) 0.6580(4) 0.0417(15) Uani 1 1 d . U
H53_1 H -0.0993 0.6345 0.6896 0.050 Uiso 1 1 calc R U
C54_1 C -0.0459(6) 0.64755(19) 0.5722(4) 0.0371(13) Uani 1 1 d . U
C55_1 C 0.0655(7) 0.6423(2) 0.5268(4) 0.0437(14) Uani 1 1 d . U
H55_1 H 0.0500 0.6538 0.4685 0.052 Uiso 1 1 calc R U
C56_1 C 0.1999(7) 0.6203(2) 0.5662(4) 0.0476(16) Uani 1 1 d . U
H56_1 H 0.2748 0.6161 0.5337 0.057 Uiso 1 1 calc R U
C57_1 C -0.1878(7) 0.66948(19) 0.5288(4) 0.0393(14) Uani 1 1 d . U
N61_1 N -0.6884(7) 0.7459(2) 0.3144(4) 0.0650(16) Uani 1 1 d . U
C62_1 C -0.5532(8) 0.7435(2) 0.2956(5) 0.0609(18) Uani 1 1 d . U
H62_1 H -0.5444 0.7550 0.2403 0.073 Uiso 1 1 calc R U
C63_1 C -0.4260(7) 0.7253(2) 0.3511(4) 0.0500(16) Uani 1 1 d . U
H63_1 H -0.3323 0.7247 0.3340 0.060 Uiso 1 1 calc R U
C64_1 C -0.4330(7) 0.70823(19) 0.4308(4) 0.0400(14) Uani 1 1 d . U
C65_1 C -0.5725(7) 0.7110(2) 0.4531(4) 0.0552(17) Uani 1 1 d . U
H65_1 H -0.5832 0.7003 0.5085 0.066 Uiso 1 1 calc R U
C66_1 C -0.6958(8) 0.7299(3) 0.3923(5) 0.067(2) Uani 1 1 d . U
H66_1 H -0.7910 0.7315 0.4076 0.080 Uiso 1 1 calc R U
C67_1 C -0.3005(7) 0.6877(2) 0.4876(4) 0.0409(14) Uani 1 1 d . U
C71_1 C 0.4993(6) 0.5511(2) 0.6187(4) 0.0414(14) Uani 1 1 d . U
C72_1 C 0.5692(6) 0.5787(2) 0.5672(4) 0.0471(15) Uani 1 1 d . U
H72_1 H 0.5817 0.6101 0.5812 0.056 Uiso 1 1 calc R U
C73_1 C 0.6208(7) 0.5626(2) 0.4973(4) 0.0498(15) Uani 1 1 d . U
H73_1 H 0.6648 0.5828 0.4632 0.060 Uiso 1 1 calc R U
C74_1 C 0.6082(7) 0.5167(2) 0.4766(4) 0.0533(16) Uani 1 1 d . U
C75_1 C 0.5397(9) 0.4889(2) 0.5257(5) 0.071(2) Uani 1 1 d . U
H75_1 H 0.5288 0.4574 0.5120 0.085 Uiso 1 1 calc R U
C76_1 C 0.4863(8) 0.5058(2) 0.5945(5) 0.068(2) Uani 1 1 d . U
H76_1 H 0.4386 0.4855 0.6266 0.082 Uiso 1 1 calc R U
C77_1 C 0.6683(8) 0.4976(3) 0.4085(5) 0.0649(19) Uani 1 1 d . U
N81_1 N 0.9863(9) 0.4128(3) 0.2047(4) 0.098(2) Uani 1 1 d . U
C82_1 C 0.9437(14) 0.3935(3) 0.2713(6) 0.123(4) Uani 1 1 d . U
H82_1 H 0.9737 0.3629 0.2850 0.147 Uiso 1 1 calc R U
C83_1 C 0.8610(11) 0.4139(3) 0.3211(5) 0.097(3) Uani 1 1 d . U
H83_1 H 0.8367 0.3980 0.3687 0.116 Uiso 1 1 calc R U
C84_1 C 0.8125(8) 0.4575(2) 0.3030(4) 0.0611(18) Uani 1 1 d . U
C85_1 C 0.8507(10) 0.4778(3) 0.2333(5) 0.081(2) Uani 1 1 d . U
H85_1 H 0.8179 0.5079 0.2169 0.097 Uiso 1 1 calc R U
C86_1 C 0.9365(10) 0.4547(3) 0.1870(5) 0.086(3) Uani 1 1 d . U
H86_1 H 0.9619 0.4698 0.1389 0.104 Uiso 1 1 calc R U
C87_1 C 0.7276(8) 0.4797(2) 0.3573(5) 0.066(2) Uani 1 1 d . U
Si1_2 Si 0.90839(16) 0.41773(5) 0.73789(9) 0.0324(4) Uani 1 1 d . U
C11_2 C 0.9894(6) 0.44551(18) 0.6517(3) 0.0339(13) Uani 1 1 d . U
C12_2 C 1.0849(6) 0.4235(2) 0.6081(4) 0.0440(14) Uani 1 1 d . U
H12_2 H 1.1187 0.3936 0.6258 0.053 Uiso 1 1 calc R U
C13_2 C 1.1322(7) 0.4436(2) 0.5400(4) 0.0496(16) Uani 1 1 d . U
H13_2 H 1.1954 0.4272 0.5107 0.060 Uiso 1 1 calc R U
C14_2 C 1.0884(7) 0.4879(2) 0.5136(4) 0.0450(15) Uani 1 1 d . U
C15_2 C 0.9948(7) 0.5105(2) 0.5570(4) 0.0436(14) Uani 1 1 d . U
H15_2 H 0.9640 0.5408 0.5404 0.052 Uiso 1 1 calc R U
C16_2 C 0.9455(6) 0.49005(19) 0.6238(3) 0.0365(13) Uani 1 1 d . U
H16_2 H 0.8802 0.5064 0.6519 0.044 Uiso 1 1 calc R U
C17_2 C 1.1388(7) 0.5092(2) 0.4436(4) 0.0550(17) Uani 1 1 d . U
N21_2 N 1.4108(8) 0.5855(3) 0.2084(5) 0.089(2) Uani 1 1 d . U
C22_2 C 1.3540(10) 0.6107(3) 0.2616(6) 0.090(3) Uani 1 1 d . U
H22_2 H 1.3676 0.6427 0.2601 0.107 Uiso 1 1 calc R U
C23_2 C 1.2751(9) 0.5934(3) 0.3203(5) 0.075(2) Uani 1 1 d . U
H23_2 H 1.2356 0.6133 0.3570 0.090 Uiso 1 1 calc R U
C24_2 C 1.2550(7) 0.5474(2) 0.3246(4) 0.0514(16) Uani 1 1 d . U
C25_2 C 1.3139(10) 0.5205(3) 0.2696(5) 0.095(3) Uani 1 1 d . U
H25_2 H 1.3007 0.4885 0.2693 0.114 Uiso 1 1 calc R U
C26_2 C 1.3942(12) 0.5411(4) 0.2137(6) 0.110(3) Uani 1 1 d . U
H26_2 H 1.4388 0.5221 0.1778 0.132 Uiso 1 1 calc R U
C27_2 C 1.1856(7) 0.5273(2) 0.3882(4) 0.0550(17) Uani 1 1 d . U
C31_2 C 0.7220(6) 0.39177(18) 0.6763(3) 0.0348(13) Uani 1 1 d . U
C32_2 C 0.5994(6) 0.3821(2) 0.7135(4) 0.0440(14) Uani 1 1 d . U
H32_2 H 0.6073 0.3903 0.7732 0.053 Uiso 1 1 calc R U
C33_2 C 0.4681(7) 0.3613(2) 0.6665(4) 0.0478(15) Uani 1 1 d . U
H33_2 H 0.3877 0.3551 0.6941 0.057 Uiso 1 1 calc R U
C34_2 C 0.4525(7) 0.3493(2) 0.5786(4) 0.0430(14) Uani 1 1 d . U
C35_2 C 0.5724(7) 0.3575(2) 0.5407(4) 0.0537(17) Uani 1 1 d . U
H35_2 H 0.5650 0.3485 0.4815 0.064 Uiso 1 1 calc R U
C36_2 C 0.7032(7) 0.3788(2) 0.5885(4) 0.0471(15) Uani 1 1 d . U
H36_2 H 0.7833 0.3847 0.5605 0.057 Uiso 1 1 calc R U
C37_2 C 0.3155(7) 0.3280(2) 0.5273(4) 0.0502(16) Uani 1 1 d . U
N41_2 N -0.1777(6) 0.2481(2) 0.3119(4) 0.0634(16) Uani 1 1 d . U
C42_2 C -0.0426(8) 0.2515(2) 0.2928(5) 0.0631(19) Uani 1 1 d . U
H42_2 H -0.0330 0.2395 0.2381 0.076 Uiso 1 1 calc R U
C43_2 C 0.0839(8) 0.2713(2) 0.3469(4) 0.0557(17) Uani 1 1 d . U
H43_2 H 0.1774 0.2725 0.3297 0.067 Uiso 1 1 calc R U
C44_2 C 0.0740(7) 0.2895(2) 0.4267(4) 0.0463(15) Uani 1 1 d . U
C45_2 C -0.0644(8) 0.2864(3) 0.4473(4) 0.0610(19) Uani 1 1 d . U
H45_2 H -0.0770 0.2985 0.5013 0.073 Uiso 1 1 calc R U
C46_2 C -0.1867(8) 0.2654(3) 0.3889(5) 0.067(2) Uani 1 1 d . U
H46_2 H -0.2812 0.2633 0.4050 0.081 Uiso 1 1 calc R U
C47_2 C 0.2034(7) 0.3107(2) 0.4834(4) 0.0514(16) Uani 1 1 d . U
C51_2 C 1.0371(6) 0.37037(18) 0.7908(3) 0.0340(13) Uani 1 1 d . U
C52_2 C 1.0526(7) 0.33051(19) 0.7446(4) 0.0423(14) Uani 1 1 d . U
H52_2 H 0.9909 0.3267 0.6864 0.051 Uiso 1 1 calc R U
C53_2 C 1.1545(7) 0.29659(19) 0.7807(4) 0.0421(14) Uani 1 1 d . U
H53_2 H 1.1633 0.2704 0.7469 0.051 Uiso 1 1 calc R U
C54_2 C 1.2442(7) 0.3008(2) 0.8664(4) 0.0435(14) Uani 1 1 d . U
C55_2 C 1.2290(7) 0.33965(19) 0.9145(4) 0.0469(15) Uani 1 1 d . U
H55_2 H 1.2887 0.3429 0.9733 0.056 Uiso 1 1 calc R U
C56_2 C 1.1275(6) 0.37341(18) 0.8771(4) 0.0389(13) Uani 1 1 d . U
H56_2 H 1.1187 0.3996 0.9111 0.047 Uiso 1 1 calc R U
C57_2 C 1.3520(7) 0.2660(2) 0.9053(4) 0.0485(16) Uani 1 1 d . U
N61_2 N 1.7821(6) 0.14427(18) 1.0677(4) 0.0541(14) Uani 1 1 d . U
C62_2 C 1.7438(8) 0.1801(2) 1.1084(5) 0.063(2) Uani 1 1 d . U
H62_2 H 1.7957 0.1847 1.1684 0.076 Uiso 1 1 calc R U
C63_2 C 1.6352(8) 0.2109(2) 1.0702(4) 0.0581(18) Uani 1 1 d . U
H63_2 H 1.6133 0.2358 1.1037 0.070 Uiso 1 1 calc R U
C64_2 C 1.5569(6) 0.2061(2) 0.9832(4) 0.0415(14) Uani 1 1 d . U
C65_2 C 1.5955(8) 0.1686(2) 0.9402(4) 0.0525(16) Uani 1 1 d . U
H65_2 H 1.5448 0.1629 0.8804 0.063 Uiso 1 1 calc R U
C66_2 C 1.7062(7) 0.1398(2) 0.9837(4) 0.0525(16) Uani 1 1 d . U
H66_2 H 1.7313 0.1147 0.9518 0.063 Uiso 1 1 calc R U
C67_2 C 1.4425(7) 0.2382(2) 0.9398(4) 0.0463(15) Uani 1 1 d . U
C71_2 C 0.8963(6) 0.46112(18) 0.8238(3) 0.0323(12) Uani 1 1 d . U
C72_2 C 0.8019(6) 0.45700(19) 0.8803(4) 0.0418(14) Uani 1 1 d . U
H72_2 H 0.7343 0.4318 0.8736 0.050 Uiso 1 1 calc R U
C73_2 C 0.8020(7) 0.4881(2) 0.9465(4) 0.0459(15) Uani 1 1 d . U
H73_2 H 0.7351 0.4839 0.9840 0.055 Uiso 1 1 calc R U
C74_2 C 0.8987(6) 0.52528(19) 0.9585(3) 0.0376(13) Uani 1 1 d . U
C75_2 C 0.9959(6) 0.53017(18) 0.9037(4) 0.0405(13) Uani 1 1 d . U
H75_2 H 1.0641 0.5552 0.9113 0.049 Uiso 1 1 calc R U
C76_2 C 0.9949(6) 0.49893(19) 0.8378(4) 0.0406(13) Uani 1 1 d . U
H76_2 H 1.0627 0.5030 0.8008 0.049 Uiso 1 1 calc R U
C77_2 C 0.8966(7) 0.5579(2) 1.0265(4) 0.0455(15) Uani 1 1 d . U
N81_2 N 0.8999(7) 0.68082(19) 1.2852(4) 0.0682(17) Uani 1 1 d . U
C82_2 C 0.9799(8) 0.6860(2) 1.2260(4) 0.0595(18) Uani 1 1 d . U
H82_2 H 1.0412 0.7125 1.2300 0.071 Uiso 1 1 calc R U
C83_2 C 0.9817(7) 0.6561(2) 1.1589(4) 0.0529(16) Uani 1 1 d . U
H83_2 H 1.0447 0.6615 1.1196 0.063 Uiso 1 1 calc R U
C84_2 C 0.8895(7) 0.6176(2) 1.1496(4) 0.0460(15) Uani 1 1 d . U
C85_2 C 0.8033(8) 0.6125(2) 1.2094(5) 0.066(2) Uani 1 1 d . U
H85_2 H 0.7371 0.5871 1.2055 0.079 Uiso 1 1 calc R U
C86_2 C 0.8124(10) 0.6440(2) 1.2752(5) 0.075(2) Uani 1 1 d . U
H86_2 H 0.7522 0.6391 1.3163 0.090 Uiso 1 1 calc R U
C87_2 C 0.8916(7) 0.5848(2) 1.0824(4) 0.0505(15) Uani 1 1 d . U

loop_
_atom_site_aniso_label
_atom_site_aniso_U_11
_atom_site_aniso_U_22
_atom_site_aniso_U_33
_atom_site_aniso_U_23
_atom_site_aniso_U_13
_atom_site_aniso_U_12
Si1_1 0.0317(9) 0.0418(9) 0.0448(9) 0.0105(8) 0.0075(7) 0.0034(7)
C11_1 0.030(3) 0.048(3) 0.046(3) 0.013(3) 0.006(3) 0.002(3)
C12_1 0.076(5) 0.061(4) 0.053(4) 0.007(3) 0.015(3) -0.027(4)
C13_1 0.080(5) 0.054(4) 0.058(4) 0.009(3) 0.016(3) -0.021(4)
C14_1 0.036(3) 0.051(4) 0.052(3) 0.015(3) 0.012(3) 0.002(3)
C15_1 0.069(4) 0.050(4) 0.051(4) 0.007(3) 0.017(3) 0.003(3)
C16_1 0.067(4) 0.047(4) 0.056(4) 0.012(3) 0.022(3) 0.012(3)
C17_1 0.053(4) 0.053(4) 0.059(4) 0.011(3) 0.013(3) -0.002(3)
N21_1 0.156(8) 0.091(6) 0.087(5) 0.039(5) 0.042(5) 0.022(5)
C22_1 0.188(11) 0.110(8) 0.129(8) 0.065(7) 0.107(8) 0.056(7)
C23_1 0.155(8) 0.101(7) 0.128(7) 0.064(6) 0.091(7) 0.055(6)
C24_1 0.064(4) 0.051(4) 0.053(4) 0.013(3) 0.012(3) -0.003(3)
C25_1 0.102(7) 0.103(6) 0.095(6) 0.045(5) 0.036(5) 0.038(5)
C26_1 0.136(8) 0.099(7) 0.101(6) 0.045(6) 0.035(6) 0.045(6)
C27_1 0.054(4) 0.058(4) 0.058(4) 0.014(3) 0.012(3) -0.003(3)
C31_1 0.034(3) 0.044(3) 0.045(3) 0.008(3) 0.008(3) 0.006(2)
C32_1 0.039(3) 0.046(3) 0.051(4) 0.005(3) 0.002(3) 0.003(3)
C33_1 0.048(4) 0.054(4) 0.045(4) 0.007(3) -0.001(3) -0.001(3)
C34_1 0.048(4) 0.049(4) 0.057(4) 0.000(3) 0.018(3) -0.003(3)
C35_1 0.057(4) 0.037(4) 0.101(5) 0.008(3) 0.012(4) 0.002(3)
C36_1 0.040(4) 0.046(4) 0.077(5) 0.016(3) 0.001(3) 0.002(3)
C37_1 0.062(4) 0.053(4) 0.065(4) -0.008(3) 0.024(3) -0.007(3)
N41_1 0.108(5) 0.057(4) 0.063(4) -0.011(3) -0.006(4) -0.009(4)
C42_1 0.137(7) 0.064(5) 0.053(4) 0.000(4) 0.012(4) -0.037(5)
C43_1 0.118(6) 0.064(5) 0.044(4) -0.004(3) -0.002(4) -0.031(4)
C44_1 0.071(4) 0.045(4) 0.050(4) -0.011(3) 0.021(3) -0.007(3)
C45_1 0.101(6) 0.039(4) 0.066(4) 0.000(3) -0.001(4) 0.001(4)
C46_1 0.101(6) 0.050(4) 0.067(5) -0.007(4) -0.014(4) 0.015(4)
C47_1 0.075(5) 0.055(4) 0.059(4) -0.013(3) 0.022(3) -0.009(4)
C51_1 0.032(3) 0.035(3) 0.039(3) 0.002(2) 0.005(2) -0.004(2)
C52_1 0.035(3) 0.050(4) 0.036(3) 0.004(3) 0.006(2) -0.001(3)
C53_1 0.030(3) 0.049(4) 0.046(3) 0.005(3) 0.009(3) 0.004(3)
C54_1 0.035(3) 0.036(3) 0.040(3) 0.002(3) 0.008(2) 0.002(2)
C55_1 0.043(3) 0.045(4) 0.042(3) 0.011(3) 0.010(3) 0.003(3)
C56_1 0.040(3) 0.057(4) 0.050(3) 0.012(3) 0.017(3) 0.007(3)
C57_1 0.045(3) 0.031(3) 0.041(3) -0.001(3) 0.007(3) 0.005(3)
N61_1 0.056(4) 0.063(4) 0.071(4) 0.016(3) 0.006(3) 0.017(3)
C62_1 0.058(4) 0.062(5) 0.059(4) 0.013(3) 0.008(3) 0.010(4)
C63_1 0.043(4) 0.050(4) 0.055(4) 0.010(3) 0.010(3) 0.003(3)
C64_1 0.041(3) 0.029(3) 0.047(3) 0.001(3) 0.006(3) 0.005(3)
C65_1 0.049(4) 0.063(5) 0.055(4) 0.007(3) 0.016(3) 0.015(3)
C66_1 0.044(4) 0.076(5) 0.080(5) 0.012(4) 0.013(3) 0.015(4)
C67_1 0.042(3) 0.034(3) 0.045(3) 0.000(3) 0.009(3) 0.006(3)
C71_1 0.030(3) 0.042(3) 0.049(3) 0.008(3) 0.005(3) 0.005(3)
C72_1 0.049(4) 0.040(3) 0.056(4) -0.003(3) 0.019(3) -0.003(3)
C73_1 0.048(4) 0.049(4) 0.051(4) 0.002(3) 0.010(3) 0.003(3)
C74_1 0.041(4) 0.055(4) 0.058(4) -0.003(3) 0.002(3) 0.006(3)
C75_1 0.080(5) 0.039(4) 0.100(5) -0.010(4) 0.033(4) 0.003(4)
C76_1 0.074(5) 0.045(4) 0.095(5) 0.000(4) 0.039(4) -0.002(3)
C77_1 0.061(4) 0.065(5) 0.062(4) -0.015(4) 0.000(3) 0.012(4)
N81_1 0.128(6) 0.105(5) 0.061(4) -0.008(4) 0.024(4) 0.043(5)
C82_1 0.208(11) 0.087(6) 0.086(6) 0.006(5) 0.060(7) 0.056(6)
C83_1 0.164(8) 0.064(5) 0.070(5) 0.001(4) 0.042(5) 0.037(5)
C84_1 0.074(5) 0.060(4) 0.041(4) -0.013(3) -0.002(3) 0.012(4)
C85_1 0.108(6) 0.069(5) 0.066(5) 0.007(4) 0.020(4) 0.028(4)
C86_1 0.115(7) 0.098(6) 0.050(4) 0.004(4) 0.027(4) 0.026(5)
C87_1 0.066(5) 0.067(5) 0.059(4) -0.012(4) 0.005(3) 0.007(4)
Si1_2 0.0315(8) 0.0294(8) 0.0347(8) 0.0002(7) 0.0049(6) -0.0009(7)
C11_2 0.032(3) 0.031(3) 0.038(3) -0.003(2) 0.007(2) -0.004(2)
C12_2 0.050(4) 0.031(3) 0.054(3) 0.003(3) 0.020(3) 0.000(3)
C13_2 0.055(4) 0.045(3) 0.056(4) 0.000(3) 0.027(3) 0.004(3)
C14_2 0.042(3) 0.044(3) 0.049(3) 0.007(3) 0.012(3) -0.008(3)
C15_2 0.041(3) 0.041(3) 0.046(3) 0.012(3) 0.007(3) 0.001(3)
C16_2 0.035(3) 0.038(3) 0.037(3) -0.002(2) 0.010(2) -0.001(2)
C17_2 0.058(4) 0.055(4) 0.056(4) 0.008(3) 0.020(3) -0.010(3)
N21_2 0.088(5) 0.106(6) 0.082(5) 0.034(4) 0.035(4) -0.007(4)
C22_2 0.108(7) 0.085(6) 0.079(6) 0.032(4) 0.029(5) -0.017(5)
C23_2 0.097(6) 0.070(5) 0.061(4) 0.024(4) 0.025(4) -0.003(4)
C24_2 0.049(4) 0.063(4) 0.042(3) 0.019(3) 0.010(3) -0.002(3)
C25_2 0.131(7) 0.084(6) 0.087(6) 0.006(5) 0.061(6) -0.008(5)
C26_2 0.151(9) 0.109(7) 0.096(7) 0.020(5) 0.079(6) 0.003(6)
C27_2 0.057(4) 0.055(4) 0.054(4) 0.014(3) 0.017(3) -0.003(3)
C31_2 0.035(3) 0.028(3) 0.036(3) 0.003(2) -0.001(2) -0.004(2)
C32_2 0.042(3) 0.048(4) 0.038(3) -0.002(3) 0.003(3) -0.003(3)
C33_2 0.036(3) 0.054(4) 0.051(3) -0.002(3) 0.006(3) -0.005(3)
C34_2 0.041(3) 0.034(3) 0.046(3) 0.001(3) -0.005(3) -0.003(3)
C35_2 0.055(4) 0.058(4) 0.043(3) -0.008(3) 0.003(3) -0.017(3)
C36_2 0.042(4) 0.053(4) 0.044(3) -0.004(3) 0.006(3) -0.012(3)
C37_2 0.048(4) 0.037(4) 0.057(4) 0.003(3) -0.004(3) -0.001(3)
N41_2 0.054(4) 0.067(4) 0.062(4) -0.003(3) 0.000(3) -0.017(3)
C42_2 0.064(4) 0.063(5) 0.058(4) -0.013(3) 0.007(3) -0.016(4)
C43_2 0.053(4) 0.047(4) 0.063(4) -0.012(3) 0.008(3) -0.008(3)
C44_2 0.044(3) 0.038(4) 0.048(3) 0.002(3) -0.006(3) -0.006(3)
C45_2 0.057(4) 0.075(5) 0.048(4) -0.012(4) 0.007(3) -0.012(4)
C46_2 0.048(4) 0.088(6) 0.062(4) -0.005(4) 0.008(3) -0.010(4)
C47_2 0.049(4) 0.041(4) 0.056(4) -0.002(3) -0.002(3) -0.003(3)
C51_2 0.031(3) 0.034(3) 0.037(3) 0.001(2) 0.008(2) -0.003(2)
C52_2 0.045(3) 0.036(3) 0.044(3) -0.001(3) 0.007(3) 0.003(3)
C53_2 0.050(4) 0.030(3) 0.048(3) -0.002(3) 0.016(3) 0.003(3)
C54_2 0.043(3) 0.043(3) 0.047(3) 0.005(3) 0.014(3) 0.010(3)
C55_2 0.046(3) 0.042(3) 0.045(3) -0.001(3) -0.002(3) 0.008(3)
C56_2 0.039(3) 0.031(3) 0.044(3) -0.001(2) 0.004(2) 0.005(2)
C57_2 0.051(4) 0.044(4) 0.053(4) 0.007(3) 0.018(3) 0.012(3)
N61_2 0.047(3) 0.042(3) 0.063(3) 0.003(3) -0.006(3) 0.002(3)
C62_2 0.072(5) 0.046(4) 0.055(4) -0.002(3) -0.016(3) 0.000(3)
C63_2 0.078(5) 0.042(4) 0.049(3) -0.002(3) 0.003(3) 0.011(3)
C64_2 0.041(3) 0.042(3) 0.042(3) 0.005(3) 0.012(3) 0.010(3)
C65_2 0.055(4) 0.055(4) 0.044(3) -0.001(3) 0.007(3) 0.017(3)
C66_2 0.056(4) 0.044(4) 0.058(4) -0.006(3) 0.013(3) 0.010(3)
C67_2 0.050(4) 0.042(3) 0.050(4) 0.000(3) 0.016(3) 0.006(3)
C71_2 0.028(3) 0.033(3) 0.032(3) 0.004(2) 0.002(2) 0.004(2)
C72_2 0.040(3) 0.040(3) 0.047(3) -0.006(3) 0.013(3) -0.010(3)
C73_2 0.043(3) 0.050(3) 0.046(3) -0.010(3) 0.013(3) -0.004(3)
C74_2 0.037(3) 0.035(3) 0.036(3) 0.000(2) 0.001(2) 0.005(2)
C75_2 0.042(3) 0.034(3) 0.043(3) -0.004(3) 0.004(3) -0.009(3)
C76_2 0.035(3) 0.044(3) 0.041(3) -0.005(3) 0.005(2) -0.006(3)
C77_2 0.045(4) 0.043(3) 0.045(3) -0.004(3) 0.005(3) -0.001(3)
N81_2 0.100(5) 0.051(3) 0.062(4) -0.015(3) 0.035(3) -0.009(3)
C82_2 0.069(5) 0.050(4) 0.065(4) -0.018(3) 0.025(4) -0.011(3)
C83_2 0.057(4) 0.053(4) 0.054(4) -0.011(3) 0.023(3) -0.007(3)
C84_2 0.048(4) 0.042(3) 0.049(3) -0.010(3) 0.013(3) -0.003(3)
C85_2 0.085(5) 0.045(4) 0.084(5) -0.019(4) 0.051(4) -0.019(4)
C86_2 0.112(6) 0.052(4) 0.081(5) -0.015(4) 0.060(5) -0.012(4)
C87_2 0.058(4) 0.044(4) 0.050(4) -0.006(3) 0.014(3) 0.001(3)

loop_
_atom_type_symbol
_atom_type_description
_atom_type_scat_dispersion_real
_atom_type_scat_dispersion_imag
_atom_type_scat_source
C C 0.0033 0.0016 'International Tables Vol C Tables 4.2.6.8 and 6.1.1.4'
H H 0.0000 0.0000 'International Tables Vol C Tables 4.2.6.8 and 6.1.1.4'
N N 0.0061 0.0033 'International Tables Vol C Tables 4.2.6.8 and 6.1.1.4'
Si Si 0.0817 0.0704 'International Tables Vol C Tables 4.2.6.8 and 6.1.1.4'

loop_
_geom_angle_atom_site_label_1
_geom_angle_atom_site_label_2
_geom_angle_atom_site_label_3
_geom_angle
C31_1 Si1_1 C71_1 107.5(3)
C31_1 Si1_1 C11_1 107.3(3)
C71_1 Si1_1 C11_1 113.5(3)
C31_1 Si1_1 C51_1 108.0(2)
C71_1 Si1_1 C51_1 108.9(2)
C11_1 Si1_1 C51_1 111.5(2)
C16_1 C11_1 C12_1 116.2(6)
C16_1 C11_1 Si1_1 119.5(5)
C12_1 C11_1 Si1_1 124.4(5)
C11_1 C12_1 C13_1 122.0(6)
C11_1 C12_1 H12_1 119.0
C13_1 C12_1 H12_1 119.0
C14_1 C13_1 C12_1 120.4(6)
C14_1 C13_1 H13_1 119.8
C12_1 C13_1 H13_1 119.8
C15_1 C14_1 C13_1 118.3(6)
C15_1 C14_1 C17_1 121.7(6)
C13_1 C14_1 C17_1 120.0(6)
C14_1 C15_1 C16_1 120.4(6)
C14_1 C15_1 H15_1 119.8
C16_1 C15_1 H15_1 119.8
C11_1 C16_1 C15_1 122.5(6)
C11_1 C16_1 H16_1 118.7
C15_1 C16_1 H16_1 118.7
C27_1 C17_1 C14_1 177.2(8)
C22_1 N21_1 C26_1 116.2(8)
N21_1 C22_1 C23_1 123.7(9)
N21_1 C22_1 H22_1 118.1
C23_1 C22_1 H22_1 118.1
C24_1 C23_1 C22_1 120.4(9)
C24_1 C23_1 H23_1 119.8
C22_1 C23_1 H23_1 119.8
C23_1 C24_1 C25_1 116.1(7)
C23_1 C24_1 C27_1 122.6(7)
C25_1 C24_1 C27_1 121.1(7)
C24_1 C25_1 C26_1 120.0(8)
C24_1 C25_1 H25_1 120.0
C26_1 C25_1 H25_1 120.0
N21_1 C26_1 C25_1 123.4(9)
N21_1 C26_1 H26_1 118.3
C25_1 C26_1 H26_1 118.3
C17_1 C27_1 C24_1 178.7(8)
C32_1 C31_1 C36_1 116.3(6)
C32_1 C31_1 Si1_1 119.7(4)
C36_1 C31_1 Si1_1 124.0(5)
C33_1 C32_1 C31_1 122.5(6)
C33_1 C32_1 H32_1 118.8
C31_1 C32_1 H32_1 118.8
C32_1 C33_1 C34_1 120.7(6)
C32_1 C33_1 H33_1 119.7
C34_1 C33_1 H33_1 119.7
C33_1 C34_1 C35_1 117.8(6)
C33_1 C34_1 C37_1 121.0(6)
C35_1 C34_1 C37_1 121.2(6)
C36_1 C35_1 C34_1 120.8(6)
C36_1 C35_1 H35_1 119.6
C34_1 C35_1 H35_1 119.6
C35_1 C36_1 C31_1 121.8(6)
C35_1 C36_1 H36_1 119.1
C31_1 C36_1 H36_1 119.1
C47_1 C37_1 C34_1 175.9(8)
C42_1 N41_1 C46_1 115.8(7)
N41_1 C42_1 C43_1 124.2(7)
N41_1 C42_1 H42_1 117.9
C43_1 C42_1 H42_1 117.9
C44_1 C43_1 C42_1 118.0(7)
C44_1 C43_1 H43_1 121.0
C42_1 C43_1 H43_1 121.0
C45_1 C44_1 C43_1 118.2(7)
C45_1 C44_1 C47_1 121.2(7)
C43_1 C44_1 C47_1 120.5(6)
C44_1 C45_1 C46_1 119.8(7)
C44_1 C45_1 H45_1 120.1
C46_1 C45_1 H45_1 120.1
N41_1 C46_1 C45_1 123.8(7)
N41_1 C46_1 H46_1 118.1
C45_1 C46_1 H46_1 118.1
C37_1 C47_1 C44_1 177.9(7)
C52_1 C51_1 C56_1 117.2(5)
C52_1 C51_1 Si1_1 122.9(4)
C56_1 C51_1 Si1_1 119.8(4)
C51_1 C52_1 C53_1 122.3(5)
C51_1 C52_1 H52_1 118.9
C53_1 C52_1 H52_1 118.9
C54_1 C53_1 C52_1 118.7(5)
C54_1 C53_1 H53_1 120.7
C52_1 C53_1 H53_1 120.7
C55_1 C54_1 C53_1 120.2(5)
C55_1 C54_1 C57_1 119.0(5)
C53_1 C54_1 C57_1 120.7(5)
C54_1 C55_1 C56_1 119.8(5)
C54_1 C55_1 H55_1 120.1
C56_1 C55_1 H55_1 120.1
C55_1 C56_1 C51_1 121.8(5)
C55_1 C56_1 H56_1 119.1
C51_1 C56_1 H56_1 119.1
C67_1 C57_1 C54_1 175.1(6)
C66_1 N61_1 C62_1 116.3(6)
N61_1 C62_1 C63_1 123.8(7)
N61_1 C62_1 H62_1 118.1
C63_1 C62_1 H62_1 118.1
C64_1 C63_1 C62_1 120.3(6)
C64_1 C63_1 H63_1 119.8
C62_1 C63_1 H63_1 119.8
C63_1 C64_1 C65_1 117.3(6)
C63_1 C64_1 C67_1 120.2(6)
C65_1 C64_1 C67_1 122.6(5)
C66_1 C65_1 C64_1 118.4(6)
C66_1 C65_1 H65_1 120.8
C64_1 C65_1 H65_1 120.8
N61_1 C66_1 C65_1 123.9(6)
N61_1 C66_1 H66_1 118.0
C65_1 C66_1 H66_1 118.0
C57_1 C67_1 C64_1 174.7(6)
C76_1 C71_1 C72_1 114.9(6)
C76_1 C71_1 Si1_1 126.1(5)
C72_1 C71_1 Si1_1 118.9(5)
C73_1 C72_1 C71_1 123.3(6)
C73_1 C72_1 H72_1 118.3
C71_1 C72_1 H72_1 118.3
C72_1 C73_1 C74_1 119.7(6)
C72_1 C73_1 H73_1 120.1
C74_1 C73_1 H73_1 120.1
C75_1 C74_1 C73_1 118.3(6)
C75_1 C74_1 C77_1 119.4(7)
C73_1 C74_1 C77_1 122.3(7)
C74_1 C75_1 C76_1 121.1(7)
C74_1 C75_1 H75_1 119.5
C76_1 C75_1 H75_1 119.5
C75_1 C76_1 C71_1 122.7(7)
C75_1 C76_1 H76_1 118.7
C71_1 C76_1 H76_1 118.7
C87_1 C77_1 C74_1 174.3(8)
C86_1 N81_1 C82_1 114.5(7)
N81_1 C82_1 C83_1 125.0(9)
N81_1 C82_1 H82_1 117.5
C83_1 C82_1 H82_1 117.5
C82_1 C83_1 C84_1 119.7(8)
C82_1 C83_1 H83_1 120.1
C84_1 C83_1 H83_1 120.1
C83_1 C84_1 C85_1 116.5(7)
C83_1 C84_1 C87_1 119.9(7)
C85_1 C84_1 C87_1 123.6(7)
C84_1 C85_1 C86_1 119.7(8)
C84_1 C85_1 H85_1 120.1
C86_1 C85_1 H85_1 120.1
N81_1 C86_1 C85_1 124.4(8)
N81_1 C86_1 H86_1 117.8
C85_1 C86_1 H86_1 117.8
C77_1 C87_1 C84_1 174.1(7)
C51_2 Si1_2 C11_2 109.4(2)
C51_2 Si1_2 C71_2 109.2(2)
C11_2 Si1_2 C71_2 108.7(2)
C51_2 Si1_2 C31_2 107.7(2)
C11_2 Si1_2 C31_2 105.5(2)
C71_2 Si1_2 C31_2 116.1(2)
C12_2 C11_2 C16_2 116.5(5)
C12_2 C11_2 Si1_2 123.5(4)
C16_2 C11_2 Si1_2 119.9(4)
C13_2 C12_2 C11_2 121.9(6)
C13_2 C12_2 H12_2 119.0
C11_2 C12_2 H12_2 119.0
C12_2 C13_2 C14_2 120.8(6)
C12_2 C13_2 H13_2 119.6
C14_2 C13_2 H13_2 119.6
C15_2 C14_2 C13_2 118.0(5)
C15_2 C14_2 C17_2 120.9(6)
C13_2 C14_2 C17_2 121.1(6)
C16_2 C15_2 C14_2 121.0(6)
C16_2 C15_2 H15_2 119.5
C14_2 C15_2 H15_2 119.5
C15_2 C16_2 C11_2 121.7(5)
C15_2 C16_2 H16_2 119.1
C11_2 C16_2 H16_2 119.1
C27_2 C17_2 C14_2 177.4(7)
C22_2 N21_2 C26_2 116.9(8)
N21_2 C22_2 C23_2 123.8(9)
N21_2 C22_2 H22_2 118.1
C23_2 C22_2 H22_2 118.1
C24_2 C23_2 C22_2 119.4(8)
C24_2 C23_2 H23_2 120.3
C22_2 C23_2 H23_2 120.3
C23_2 C24_2 C25_2 117.6(7)
C23_2 C24_2 C27_2 122.1(7)
C25_2 C24_2 C27_2 120.2(7)
C24_2 C25_2 C26_2 118.8(9)
C24_2 C25_2 H25_2 120.6
C26_2 C25_2 H25_2 120.6
N21_2 C26_2 C25_2 123.4(9)
N21_2 C26_2 H26_2 118.3
C25_2 C26_2 H26_2 118.3
C17_2 C27_2 C24_2 175.0(7)
C36_2 C31_2 C32_2 115.9(5)
C36_2 C31_2 Si1_2 119.4(4)
C32_2 C31_2 Si1_2 124.6(4)
C33_2 C32_2 C31_2 122.2(5)
C33_2 C32_2 H32_2 118.9
C31_2 C32_2 H32_2 118.9
C32_2 C33_2 C34_2 120.3(6)
C32_2 C33_2 H33_2 119.9
C34_2 C33_2 H33_2 119.9
C35_2 C34_2 C33_2 118.8(6)
C35_2 C34_2 C37_2 119.6(6)
C33_2 C34_2 C37_2 121.6(6)
C34_2 C35_2 C36_2 120.3(6)
C34_2 C35_2 H35_2 119.8
C36_2 C35_2 H35_2 119.8
C35_2 C36_2 C31_2 122.4(6)
C35_2 C36_2 H36_2 118.8
C31_2 C36_2 H36_2 118.8
C47_2 C37_2 C34_2 178.7(7)
C46_2 N41_2 C42_2 116.1(6)
N41_2 C42_2 C43_2 124.3(7)
N41_2 C42_2 H42_2 117.9
C43_2 C42_2 H42_2 117.9
C42_2 C43_2 C44_2 119.5(7)
C42_2 C43_2 H43_2 120.2
C44_2 C43_2 H43_2 120.2
C45_2 C44_2 C43_2 116.9(6)
C45_2 C44_2 C47_2 122.7(6)
C43_2 C44_2 C47_2 120.4(6)
C44_2 C45_2 C46_2 119.9(6)
C44_2 C45_2 H45_2 120.0
C46_2 C45_2 H45_2 120.0
N41_2 C46_2 C45_2 123.2(7)
N41_2 C46_2 H46_2 118.4
C45_2 C46_2 H46_2 118.4
C37_2 C47_2 C44_2 176.5(7)
C56_2 C51_2 C52_2 116.2(5)
C56_2 C51_2 Si1_2 122.0(4)
C52_2 C51_2 Si1_2 121.7(4)
C53_2 C52_2 C51_2 122.4(5)
C53_2 C52_2 H52_2 118.8
C51_2 C52_2 H52_2 118.8
C52_2 C53_2 C54_2 120.1(5)
C52_2 C53_2 H53_2 120.0
C54_2 C53_2 H53_2 120.0
C53_2 C54_2 C55_2 118.7(5)
C53_2 C54_2 C57_2 121.2(5)
C55_2 C54_2 C57_2 120.1(5)
C56_2 C55_2 C54_2 120.4(5)
C56_2 C55_2 H55_2 119.8
C54_2 C55_2 H55_2 119.8
C55_2 C56_2 C51_2 122.1(5)
C55_2 C56_2 H56_2 118.9
C51_2 C56_2 H56_2 118.9
C67_2 C57_2 C54_2 177.9(7)
C62_2 N61_2 C66_2 115.0(5)
N61_2 C62_2 C63_2 124.5(6)
N61_2 C62_2 H62_2 117.8
C63_2 C62_2 H62_2 117.8
C62_2 C63_2 C64_2 120.3(6)
C62_2 C63_2 H63_2 119.8
C64_2 C63_2 H63_2 119.8
C63_2 C64_2 C65_2 115.6(6)
C63_2 C64_2 C67_2 122.2(6)
C65_2 C64_2 C67_2 122.2(6)
C66_2 C65_2 C64_2 119.8(6)
C66_2 C65_2 H65_2 120.1
C64_2 C65_2 H65_2 120.1
N61_2 C66_2 C65_2 124.7(6)
N61_2 C66_2 H66_2 117.6
C65_2 C66_2 H66_2 117.6
C57_2 C67_2 C64_2 177.4(7)
C72_2 C71_2 C76_2 115.9(5)
C72_2 C71_2 Si1_2 123.7(4)
C76_2 C71_2 Si1_2 120.2(4)
C71_2 C72_2 C73_2 122.5(5)
C71_2 C72_2 H72_2 118.8
C73_2 C72_2 H72_2 118.8
C72_2 C73_2 C74_2 120.6(5)
C72_2 C73_2 H73_2 119.7
C74_2 C73_2 H73_2 119.7
C75_2 C74_2 C73_2 118.4(5)
C75_2 C74_2 C77_2 121.2(5)
C73_2 C74_2 C77_2 120.4(5)
C76_2 C75_2 C74_2 120.5(5)
C76_2 C75_2 H75_2 119.7
C74_2 C75_2 H75_2 119.7
C75_2 C76_2 C71_2 122.0(5)
C75_2 C76_2 H76_2 119.0
C71_2 C76_2 H76_2 119.0
C87_2 C77_2 C74_2 178.6(7)
C82_2 N81_2 C86_2 115.2(6)
N81_2 C82_2 C83_2 125.2(6)
N81_2 C82_2 H82_2 117.4
C83_2 C82_2 H82_2 117.4
C82_2 C83_2 C84_2 118.8(6)
C82_2 C83_2 H83_2 120.6
C84_2 C83_2 H83_2 120.6
C85_2 C84_2 C83_2 116.6(6)
C85_2 C84_2 C87_2 122.7(6)
C83_2 C84_2 C87_2 120.6(6)
C84_2 C85_2 C86_2 120.0(6)
C84_2 C85_2 H85_2 120.0
C86_2 C85_2 H85_2 120.0
N81_2 C86_2 C85_2 124.3(7)
N81_2 C86_2 H86_2 117.9
C85_2 C86_2 H86_2 117.9
C77_2 C87_2 C84_2 178.4(7)

loop_
_geom_bond_atom_site_label_1
_geom_bond_atom_site_label_2
_geom_bond_distance
Si1_1 C31_1 1.870(6)
Si1_1 C71_1 1.872(6)
Si1_1 C11_1 1.880(6)
Si1_1 C51_1 1.883(6)
C11_1 C16_1 1.379(8)
C11_1 C12_1 1.386(8)
C12_1 C13_1 1.387(9)
C12_1 H12_1 0.9500
C13_1 C14_1 1.379(9)
C13_1 H13_1 0.9500
C14_1 C15_1 1.377(8)
C14_1 C17_1 1.445(9)
C15_1 C16_1 1.382(8)
C15_1 H15_1 0.9500
C16_1 H16_1 0.9500
C17_1 C27_1 1.192(8)
N21_1 C22_1 1.271(11)
N21_1 C26_1 1.314(11)
C22_1 C23_1 1.400(12)
C22_1 H22_1 0.9500
C23_1 C24_1 1.335(10)
C23_1 H23_1 0.9500
C24_1 C25_1 1.346(10)
C24_1 C27_1 1.441(9)
C25_1 C26_1 1.386(11)
C25_1 H25_1 0.9500
C26_1 H26_1 0.9500
C31_1 C32_1 1.389(8)
C31_1 C36_1 1.390(8)
C32_1 C33_1 1.359(8)
C32_1 H32_1 0.9500
C33_1 C34_1 1.384(8)
C33_1 H33_1 0.9500
C34_1 C35_1 1.390(9)
C34_1 C37_1 1.440(9)
C35_1 C36_1 1.367(9)
C35_1 H35_1 0.9500
C36_1 H36_1 0.9500
C37_1 C47_1 1.186(9)
N41_1 C42_1 1.318(9)
N41_1 C46_1 1.327(10)
C42_1 C43_1 1.395(10)
C42_1 H42_1 0.9500
C43_1 C44_1 1.365(9)
C43_1 H43_1 0.9500
C44_1 C45_1 1.357(9)
C44_1 C47_1 1.449(9)
C45_1 C46_1 1.365(10)
C45_1 H45_1 0.9500
C46_1 H46_1 0.9500
C51_1 C52_1 1.378(7)
C51_1 C56_1 1.400(8)
C52_1 C53_1 1.398(8)
C52_1 H52_1 0.9500
C53_1 C54_1 1.393(8)
C53_1 H53_1 0.9500
C54_1 C55_1 1.378(8)
C54_1 C57_1 1.447(8)
C55_1 C56_1 1.380(8)
C55_1 H55_1 0.9500
C56_1 H56_1 0.9500
C57_1 C67_1 1.191(7)
N61_1 C66_1 1.324(9)
N61_1 C62_1 1.328(8)
C62_1 C63_1 1.367(9)
C62_1 H62_1 0.9500
C63_1 C64_1 1.361(8)
C63_1 H63_1 0.9500
C64_1 C65_1 1.392(8)
C64_1 C67_1 1.436(8)
C65_1 C66_1 1.390(9)
C65_1 H65_1 0.9500
C66_1 H66_1 0.9500
C71_1 C76_1 1.384(9)
C71_1 C72_1 1.399(8)
C72_1 C73_1 1.375(8)
C72_1 H72_1 0.9500
C73_1 C74_1 1.386(9)
C73_1 H73_1 0.9500
C74_1 C75_1 1.370(9)
C74_1 C77_1 1.428(9)
C75_1 C76_1 1.378(10)
C75_1 H75_1 0.9500
C76_1 H76_1 0.9500
C77_1 C87_1 1.191(9)
N81_1 C86_1 1.317(10)
N81_1 C82_1 1.327(11)
C82_1 C83_1 1.348(11)
C82_1 H82_1 0.9500
C83_1 C84_1 1.362(10)
C83_1 H83_1 0.9500
C84_1 C85_1 1.362(10)
C84_1 C87_1 1.435(10)
C85_1 C86_1 1.366(10)
C85_1 H85_1 0.9500
C86_1 H86_1 0.9500
Si1_2 C51_2 1.873(5)
Si1_2 C11_2 1.875(5)
Si1_2 C71_2 1.877(5)
Si1_2 C31_2 1.884(5)
C11_2 C12_2 1.386(7)
C11_2 C16_2 1.407(7)
C12_2 C13_2 1.378(8)
C12_2 H12_2 0.9500
C13_2 C14_2 1.393(8)
C13_2 H13_2 0.9500
C14_2 C15_2 1.381(8)
C14_2 C17_2 1.431(8)
C15_2 C16_2 1.373(7)
C15_2 H15_2 0.9500
C16_2 H16_2 0.9500
C17_2 C27_2 1.181(8)
N21_2 C22_2 1.313(11)
N21_2 C26_2 1.319(11)
C22_2 C23_2 1.391(10)
C22_2 H22_2 0.9500
C23_2 C24_2 1.370(10)
C23_2 H23_2 0.9500
C24_2 C25_2 1.370(10)
C24_2 C27_2 1.430(8)
C25_2 C26_2 1.406(11)
C25_2 H25_2 0.9500
C26_2 H26_2 0.9500
C31_2 C36_2 1.396(7)
C31_2 C32_2 1.403(7)
C32_2 C33_2 1.377(8)
C32_2 H32_2 0.9500
C33_2 C34_2 1.393(8)
C33_2 H33_2 0.9500
C34_2 C35_2 1.380(8)
C34_2 C37_2 1.442(8)
C35_2 C36_2 1.383(8)
C35_2 H35_2 0.9500
C36_2 H36_2 0.9500
C37_2 C47_2 1.190(8)
N41_2 C46_2 1.330(8)
N41_2 C42_2 1.332(8)
C42_2 C43_2 1.373(8)
C42_2 H42_2 0.9500
C43_2 C44_2 1.382(8)
C43_2 H43_2 0.9500
C44_2 C45_2 1.371(8)
C44_2 C47_2 1.424(8)
C45_2 C46_2 1.393(9)
C45_2 H45_2 0.9500
C46_2 H46_2 0.9500
C51_2 C56_2 1.398(7)
C51_2 C52_2 1.403(7)
C52_2 C53_2 1.381(8)
C52_2 H52_2 0.9500
C53_2 C54_2 1.392(8)
C53_2 H53_2 0.9500
C54_2 C55_2 1.395(8)
C54_2 C57_2 1.440(8)
C55_2 C56_2 1.381(7)
C55_2 H55_2 0.9500
C56_2 H56_2 0.9500
C57_2 C67_2 1.189(8)
N61_2 C62_2 1.322(8)
N61_2 C66_2 1.331(8)
C62_2 C63_2 1.361(9)
C62_2 H62_2 0.9500
C63_2 C64_2 1.378(8)
C63_2 H63_2 0.9500
C64_2 C65_2 1.383(8)
C64_2 C67_2 1.440(8)
C65_2 C66_2 1.358(9)
C65_2 H65_2 0.9500
C66_2 H66_2 0.9500
C71_2 C72_2 1.378(7)
C71_2 C76_2 1.409(7)
C72_2 C73_2 1.382(7)
C72_2 H72_2 0.9500
C73_2 C74_2 1.384(8)
C73_2 H73_2 0.9500
C74_2 C75_2 1.380(8)
C74_2 C77_2 1.437(8)
C75_2 C76_2 1.379(7)
C75_2 H75_2 0.9500
C76_2 H76_2 0.9500
C77_2 C87_2 1.188(8)
N81_2 C82_2 1.319(8)
N81_2 C86_2 1.328(9)
C82_2 C83_2 1.373(8)
C82_2 H82_2 0.9500
C83_2 C84_2 1.391(8)
C83_2 H83_2 0.9500
C84_2 C85_2 1.366(8)
C84_2 C87_2 1.433(9)
C85_2 C86_2 1.374(9)
C85_2 H85_2 0.9500
C86_2 H86_2 0.9500

loop_
_geom_torsion_atom_site_label_1
_geom_torsion_atom_site_label_2
_geom_torsion_atom_site_label_3
_geom_torsion_atom_site_label_4
_geom_torsion
C31_1 Si1_1 C11_1 C16_1 26.3(5)
C71_1 Si1_1 C11_1 C16_1 144.8(5)
C51_1 Si1_1 C11_1 C16_1 -91.8(5)
C31_1 Si1_1 C11_1 C12_1 -152.7(5)
C71_1 Si1_1 C11_1 C12_1 -34.1(6)
C51_1 Si1_1 C11_1 C12_1 89.2(6)
C16_1 C11_1 C12_1 C13_1 -3.7(10)
Si1_1 C11_1 C12_1 C13_1 175.2(5)
C11_1 C12_1 C13_1 C14_1 2.9(11)
C12_1 C13_1 C14_1 C15_1 0.5(10)
C12_1 C13_1 C14_1 C17_1 -177.9(6)
C13_1 C14_1 C15_1 C16_1 -2.8(10)
C17_1 C14_1 C15_1 C16_1 175.6(6)
C12_1 C11_1 C16_1 C15_1 1.4(9)
Si1_1 C11_1 C16_1 C15_1 -177.6(5)
C14_1 C15_1 C16_1 C11_1 1.9(10)
C26_1 N21_1 C22_1 C23_1 -0.1(19)
N21_1 C22_1 C23_1 C24_1 -4(2)
C22_1 C23_1 C24_1 C25_1 5.7(15)
C22_1 C23_1 C24_1 C27_1 -178.1(10)
C23_1 C24_1 C25_1 C26_1 -4.2(14)
C27_1 C24_1 C25_1 C26_1 179.6(8)
C22_1 N21_1 C26_1 C25_1 1.7(17)
C24_1 C25_1 C26_1 N21_1 0.5(17)
C71_1 Si1_1 C31_1 C32_1 -72.6(5)
C11_1 Si1_1 C31_1 C32_1 49.8(5)
C51_1 Si1_1 C31_1 C32_1 170.1(5)
C71_1 Si1_1 C31_1 C36_1 108.3(5)
C11_1 Si1_1 C31_1 C36_1 -129.3(5)
C51_1 Si1_1 C31_1 C36_1 -9.0(6)
C36_1 C31_1 C32_1 C33_1 2.3(9)
Si1_1 C31_1 C32_1 C33_1 -176.9(5)
C31_1 C32_1 C33_1 C34_1 -0.8(10)
C32_1 C33_1 C34_1 C35_1 -1.9(9)
C32_1 C33_1 C34_1 C37_1 177.3(6)
C33_1 C34_1 C35_1 C36_1 2.9(10)
C37_1 C34_1 C35_1 C36_1 -176.3(6)
C34_1 C35_1 C36_1 C31_1 -1.3(11)
C32_1 C31_1 C36_1 C35_1 -1.3(10)
Si1_1 C31_1 C36_1 C35_1 177.9(5)
C46_1 N41_1 C42_1 C43_1 -3.1(14)
N41_1 C42_1 C43_1 C44_1 -1.4(14)
C42_1 C43_1 C44_1 C45_1 4.4(12)
C42_1 C43_1 C44_1 C47_1 179.8(8)
C43_1 C44_1 C45_1 C46_1 -3.0(12)
C47_1 C44_1 C45_1 C46_1 -178.4(7)
C42_1 N41_1 C46_1 C45_1 4.6(13)
C44_1 C45_1 C46_1 N41_1 -1.7(13)
C31_1 Si1_1 C51_1 C52_1 -90.6(5)
C71_1 Si1_1 C51_1 C52_1 153.0(5)
C11_1 Si1_1 C51_1 C52_1 27.0(6)
C31_1 Si1_1 C51_1 C56_1 85.8(5)
C71_1 Si1_1 C51_1 C56_1 -30.6(5)
C11_1 Si1_1 C51_1 C56_1 -156.6(5)
C56_1 C51_1 C52_1 C53_1 -0.4(9)
Si1_1 C51_1 C52_1 C53_1 176.1(4)
C51_1 C52_1 C53_1 C54_1 -0.5(9)
C52_1 C53_1 C54_1 C55_1 0.4(9)
C52_1 C53_1 C54_1 C57_1 179.1(5)
C53_1 C54_1 C55_1 C56_1 0.7(9)
C57_1 C54_1 C55_1 C56_1 -178.1(6)
C54_1 C55_1 C56_1 C51_1 -1.6(10)
C52_1 C51_1 C56_1 C55_1 1.4(9)
Si1_1 C51_1 C56_1 C55_1 -175.1(5)
C66_1 N61_1 C62_1 C63_1 0.7(11)
N61_1 C62_1 C63_1 C64_1 0.3(11)
C62_1 C63_1 C64_1 C65_1 -1.4(9)
C62_1 C63_1 C64_1 C67_1 177.7(6)
C63_1 C64_1 C65_1 C66_1 1.5(10)
C67_1 C64_1 C65_1 C66_1 -177.6(6)
C62_1 N61_1 C66_1 C65_1 -0.5(11)
C64_1 C65_1 C66_1 N61_1 -0.6(11)
C31_1 Si1_1 C71_1 C76_1 148.2(6)
C11_1 Si1_1 C71_1 C76_1 29.8(7)
C51_1 Si1_1 C71_1 C76_1 -95.0(6)
C31_1 Si1_1 C71_1 C72_1 -37.0(5)
C11_1 Si1_1 C71_1 C72_1 -155.4(4)
C51_1 Si1_1 C71_1 C72_1 79.8(5)
C76_1 C71_1 C72_1 C73_1 0.4(9)
Si1_1 C71_1 C72_1 C73_1 -175.0(5)
C71_1 C72_1 C73_1 C74_1 -1.8(9)
C72_1 C73_1 C74_1 C75_1 2.0(9)
C72_1 C73_1 C74_1 C77_1 -175.9(6)
C73_1 C74_1 C75_1 C76_1 -0.8(11)
C77_1 C74_1 C75_1 C76_1 177.1(7)
C74_1 C75_1 C76_1 C71_1 -0.6(12)
C72_1 C71_1 C76_1 C75_1 0.8(10)
Si1_1 C71_1 C76_1 C75_1 175.8(6)
C86_1 N81_1 C82_1 C83_1 -2.4(16)
N81_1 C82_1 C83_1 C84_1 1.4(17)
C82_1 C83_1 C84_1 C85_1 0.6(13)
C82_1 C83_1 C84_1 C87_1 -178.5(9)
C83_1 C84_1 C85_1 C86_1 -1.4(12)
C87_1 C84_1 C85_1 C86_1 177.7(7)
C82_1 N81_1 C86_1 C85_1 1.5(14)
C84_1 C85_1 C86_1 N81_1 0.4(14)
C51_2 Si1_2 C11_2 C12_2 25.7(5)
C71_2 Si1_2 C11_2 C12_2 145.0(5)
C31_2 Si1_2 C11_2 C12_2 -89.9(5)
C51_2 Si1_2 C11_2 C16_2 -158.7(4)
C71_2 Si1_2 C11_2 C16_2 -39.4(5)
C31_2 Si1_2 C11_2 C16_2 85.7(5)
C16_2 C11_2 C12_2 C13_2 -1.3(8)
Si1_2 C11_2 C12_2 C13_2 174.5(5)
C11_2 C12_2 C13_2 C14_2 1.7(9)
C12_2 C13_2 C14_2 C15_2 -0.8(9)
C12_2 C13_2 C14_2 C17_2 179.2(6)
C13_2 C14_2 C15_2 C16_2 -0.4(9)
C17_2 C14_2 C15_2 C16_2 179.6(6)
C14_2 C15_2 C16_2 C11_2 0.8(9)
C12_2 C11_2 C16_2 C15_2 0.0(8)
Si1_2 C11_2 C16_2 C15_2 -175.9(4)
C26_2 N21_2 C22_2 C23_2 -1.9(14)
N21_2 C22_2 C23_2 C24_2 0.6(13)
C22_2 C23_2 C24_2 C25_2 -0.4(11)
C22_2 C23_2 C24_2 C27_2 175.0(7)
C23_2 C24_2 C25_2 C26_2 1.5(12)
C27_2 C24_2 C25_2 C26_2 -174.0(8)
C22_2 N21_2 C26_2 C25_2 3.1(15)
C24_2 C25_2 C26_2 N21_2 -3.0(15)
C51_2 Si1_2 C31_2 C36_2 -89.5(5)
C11_2 Si1_2 C31_2 C36_2 27.3(5)
C71_2 Si1_2 C31_2 C36_2 147.7(4)
C51_2 Si1_2 C31_2 C32_2 87.2(5)
C11_2 Si1_2 C31_2 C32_2 -156.0(5)
C71_2 Si1_2 C31_2 C32_2 -35.6(6)
C36_2 C31_2 C32_2 C33_2 -0.3(8)
Si1_2 C31_2 C32_2 C33_2 -177.1(5)
C31_2 C32_2 C33_2 C34_2 -0.5(9)
C32_2 C33_2 C34_2 C35_2 1.8(9)
C32_2 C33_2 C34_2 C37_2 -179.2(6)
C33_2 C34_2 C35_2 C36_2 -2.3(9)
C37_2 C34_2 C35_2 C36_2 178.7(6)
C34_2 C35_2 C36_2 C31_2 1.5(10)
C32_2 C31_2 C36_2 C35_2 -0.2(9)
Si1_2 C31_2 C36_2 C35_2 176.8(5)
C46_2 N41_2 C42_2 C43_2 0.0(11)
N41_2 C42_2 C43_2 C44_2 -0.5(11)
C42_2 C43_2 C44_2 C45_2 0.3(10)
C42_2 C43_2 C44_2 C47_2 -179.3(6)
C43_2 C44_2 C45_2 C46_2 0.3(10)
C47_2 C44_2 C45_2 C46_2 179.9(6)
C42_2 N41_2 C46_2 C45_2 0.6(11)
C44_2 C45_2 C46_2 N41_2 -0.8(12)
C11_2 Si1_2 C51_2 C56_2 108.4(5)
C71_2 Si1_2 C51_2 C56_2 -10.6(5)
C31_2 Si1_2 C51_2 C56_2 -137.4(4)
C11_2 Si1_2 C51_2 C52_2 -69.0(5)
C71_2 Si1_2 C51_2 C52_2 172.1(4)
C31_2 Si1_2 C51_2 C52_2 45.2(5)
C56_2 C51_2 C52_2 C53_2 -1.9(8)
Si1_2 C51_2 C52_2 C53_2 175.6(4)
C51_2 C52_2 C53_2 C54_2 1.3(9)
C52_2 C53_2 C54_2 C55_2 0.0(9)
C52_2 C53_2 C54_2 C57_2 -179.6(6)
C53_2 C54_2 C55_2 C56_2 -0.6(9)
C57_2 C54_2 C55_2 C56_2 179.0(6)
C54_2 C55_2 C56_2 C51_2 -0.2(9)
C52_2 C51_2 C56_2 C55_2 1.4(8)
Si1_2 C51_2 C56_2 C55_2 -176.1(4)
C66_2 N61_2 C62_2 C63_2 0.4(10)
N61_2 C62_2 C63_2 C64_2 -0.4(11)
C62_2 C63_2 C64_2 C65_2 0.7(10)
C62_2 C63_2 C64_2 C67_2 -179.1(6)
C63_2 C64_2 C65_2 C66_2 -1.1(10)
C67_2 C64_2 C65_2 C66_2 178.7(6)
C62_2 N61_2 C66_2 C65_2 -0.8(10)
C64_2 C65_2 C66_2 N61_2 1.2(11)
C51_2 Si1_2 C71_2 C72_2 -81.4(5)
C11_2 Si1_2 C71_2 C72_2 159.2(4)
C31_2 Si1_2 C71_2 C72_2 40.5(5)
C51_2 Si1_2 C71_2 C76_2 93.7(5)
C11_2 Si1_2 C71_2 C76_2 -25.6(5)
C31_2 Si1_2 C71_2 C76_2 -144.3(4)
C76_2 C71_2 C72_2 C73_2 0.6(8)
Si1_2 C71_2 C72_2 C73_2 176.0(4)
C71_2 C72_2 C73_2 C74_2 0.1(9)
C72_2 C73_2 C74_2 C75_2 -0.8(8)
C72_2 C73_2 C74_2 C77_2 179.0(5)
C73_2 C74_2 C75_2 C76_2 0.8(8)
C77_2 C74_2 C75_2 C76_2 -179.0(5)
C74_2 C75_2 C76_2 C71_2 -0.1(8)
C72_2 C71_2 C76_2 C75_2 -0.6(8)
Si1_2 C71_2 C76_2 C75_2 -176.1(4)
C86_2 N81_2 C82_2 C83_2 -2.0(11)
N81_2 C82_2 C83_2 C84_2 2.0(11)
C82_2 C83_2 C84_2 C85_2 -0.3(10)
C82_2 C83_2 C84_2 C87_2 -177.9(6)
C83_2 C84_2 C85_2 C86_2 -1.0(10)
C87_2 C84_2 C85_2 C86_2 176.5(7)
C82_2 N81_2 C86_2 C85_2 0.5(12)
C84_2 C85_2 C86_2 N81_2 1.0(13)
